data_4132070
loop_
_publ_author_name
'Zhu, Ru-Yi'
'Li, Zi-Qi'
'Park, Han Seul'
'Senanayake, Chris H.'
'Yu, Jin-Quan'

_publ_section_title
;
 Ligand-Enabled \g-C(sp<sup>3</sup>)-H Activation of Ketones.
;
_journal_issue 10
_journal_name_full 'Journal of the American Chemical Society'
_journal_page_first 3564
_journal_page_last 3568
_journal_paper_doi 10.1021/jacs.8b01359
_journal_volume 140
_journal_year 2018
_chemical_formula_moiety 'C29 H34 N O3 P Pd'
_chemical_formula_sum 'C29 H34 N O3 P Pd'
_chemical_formula_weight 581.94
_space_group_crystal_system monoclinic
_space_group_IT_number 14
_space_group_name_Hall '-P 2ybc'
_space_group_name_H-M_alt 'P 1 21/c 1'
_atom_sites_solution_hydrogens geom
_atom_sites_solution_primary dual
_audit_creation_date 2018-01-31
_audit_creation_method
;
Olex2 1.2-beta
(compiled 2017.08.10 svn.r3458 for OlexSys, GUI svn.r5381)
;
_cell_angle_alpha 90
_cell_angle_beta 109.674(2)
_cell_angle_gamma 90
_cell_formula_units_Z 4
_cell_length_a 13.9333(8)
_cell_length_b 12.3236(6)
_cell_length_c 16.8031(9)
_cell_measurement_reflns_used 9998
_cell_measurement_temperature 100
_cell_measurement_theta_max 28.288
_cell_measurement_theta_min 2.264
_cell_volume 2716.8(3)
_computing_cell_refinement 'SAINT V8.38A (?, 2016)'
_computing_data_collection 'APEX2 v2013.6-2 (Bruker, 2013)'
_computing_data_reduction 'SAINT V8.38A (?, 2016)'
_computing_molecular_graphics 'Olex2 (Dolomanov et al., 2009)'
_computing_publication_material 'Olex2 (Dolomanov et al., 2009)'
_computing_structure_refinement 'ShelXL (Sheldrick, 2015)'
_computing_structure_solution 'XT (Sheldrick, 2008)'
_diffrn_ambient_temperature 100.0
_diffrn_detector 'Bruker APEX CCD'
_diffrn_detector_area_resol_mean 8.0
_diffrn_detector_type 'CCD Area Detector'
_diffrn_measured_fraction_theta_full 1.000
_diffrn_measured_fraction_theta_max 0.992
_diffrn_measurement_device 'Kappa Four-Circle Diffractometer'
_diffrn_measurement_device_type 'Bruker APEX-II CCD'
_diffrn_measurement_method '\f and \w scans'
_diffrn_radiation_monochromator graphite
_diffrn_radiation_probe x-ray
_diffrn_radiation_type MoK\a
_diffrn_radiation_wavelength 0.71073
_diffrn_reflns_av_R_equivalents 0.0360
_diffrn_reflns_av_unetI/netI 0.0274
_diffrn_reflns_Laue_measured_fraction_full 1.000
_diffrn_reflns_Laue_measured_fraction_max 0.992
_diffrn_reflns_limit_h_max 18
_diffrn_reflns_limit_h_min -18
_diffrn_reflns_limit_k_max 16
_diffrn_reflns_limit_k_min -16
_diffrn_reflns_limit_l_max 22
_diffrn_reflns_limit_l_min -22
_diffrn_reflns_number 36118
_diffrn_reflns_point_group_measured_fraction_full 1.000
_diffrn_reflns_point_group_measured_fraction_max 0.992
_diffrn_reflns_theta_full 25.242
_diffrn_reflns_theta_max 28.387
_diffrn_reflns_theta_min 2.095
_diffrn_source 'sealed tube'
_diffrn_source_type fine-focus
_diffrn_standards_number 0
_exptl_absorpt_coefficient_mu 0.772
_exptl_absorpt_correction_T_max 0.7457
_exptl_absorpt_correction_T_min 0.7028
_exptl_absorpt_correction_type multi-scan
_exptl_absorpt_process_details
'SADABS-2016/2 (Bruker,2016/2) was used for absorption correction. wR2(int) was 0.0475 before and 0.0435 after correction. The Ratio of minimum to maximum transmission is 0.9425. The \l/2 correction factor is Not present.'
_exptl_crystal_colour colourless
_exptl_crystal_colour_primary colourless
_exptl_crystal_density_diffrn 1.423
_exptl_crystal_description block
_exptl_crystal_F_000 1200
_exptl_crystal_size_max 0.3
_exptl_crystal_size_mid 0.29
_exptl_crystal_size_min 0.28
_refine_diff_density_max 0.411
_refine_diff_density_min -0.360
_refine_diff_density_rms 0.067
_refine_ls_extinction_method none
_refine_ls_goodness_of_fit_ref 1.039
_refine_ls_hydrogen_treatment constr
_refine_ls_matrix_type full
_refine_ls_number_parameters 321
_refine_ls_number_reflns 6764
_refine_ls_number_restraints 0
_refine_ls_restrained_S_all 1.039
_refine_ls_R_factor_all 0.0293
_refine_ls_R_factor_gt 0.0221
_refine_ls_shift/su_max 0.001
_refine_ls_shift/su_mean 0.000
_refine_ls_structure_factor_coef Fsqd
_refine_ls_weighting_details 'w=1/[\s^2^(Fo^2^)+(0.0170P)^2^+1.9673P] where P=(Fo^2^+2Fc^2^)/3'
_refine_ls_weighting_scheme calc
_refine_ls_wR_factor_gt 0.0490
_refine_ls_wR_factor_ref 0.0524
_reflns_Friedel_coverage 0.000
_reflns_number_gt 5911
_reflns_number_total 6764
_reflns_threshold_expression 'I > 2\s(I)'
_cod_data_source_file ja8b01359_si_002.cif
_cod_data_source_block yu97_0m_a
_cod_depositor_comments
;
The following automatic conversions were performed:

data item '_diffrn_radiation_probe' value 'X-ray' was changed to
'x-ray' in accordance with the
/home/saulius/struct/COD-crude-data/automatic-downloads/DataCite-retrospective/ACS/depositions/lib/dictionaries/cif_core.dic
dictionary named 'cif_core.dic' version 2.4.2 last updated on
2011-04-26.

Automatic conversion script
Id: cif_fix_values 6909 2019-04-08 15:41:33Z antanas 
;
_cod_database_code 4132070
_shelx_shelxl_version_number 2016/6
_shelx_space_group_comment
;
The symmetry employed for this shelxl refinement is uniquely defined
by the following loop, which should always be used as a source of
symmetry information in preference to the above space-group names.
They are only intended as comments.
;
_shelx_estimated_absorpt_t_max 0.813
_shelx_estimated_absorpt_t_min 0.801
_olex2_refinement_description
;
1. Fixed Uiso
 At 1.2 times of:
  All C(H) groups, All C(H,H) groups
 At 1.5 times of:
  All C(H,H,H) groups
2.a Secondary CH2 refined with riding coordinates:
 C5(H5A,H5B), C1(H1A,H1B)
2.b Aromatic/amide H refined with riding coordinates:
 C20(H20), C23(H23), C21(H21), C17(H17), C16(H16), C25(H25), C26(H26),
 C15(H15), C27(H27), C29(H29), C14(H14), C28(H28), C13(H13), C22(H22), C19(H19)
2.c Idealised Me refined as rotating group:
 C4(H4A,H4B,H4C), C10(H10A,H10B,H10C), C9(H9A,H9B,H9C), C3(H3A,H3B,H3C),
 C7(H7A,H7B,H7C)
;
_olex2_submission_special_instructions 'No special instructions were received'

loop_
_space_group_symop_operation_xyz
'x, y, z'
'-x, y+1/2, -z+1/2'
'-x, -y, -z'
'x, -y-1/2, z-1/2'

loop_
_atom_site_label
_atom_site_type_symbol
_atom_site_fract_x
_atom_site_fract_y
_atom_site_fract_z
_atom_site_U_iso_or_equiv
_atom_site_adp_type
_atom_site_occupancy
_atom_site_site_symmetry_order
_atom_site_calc_flag
_atom_site_refinement_flags_posn
Pd1 Pd 0.27283(2) 0.40582(2) 0.34662(2) 0.00918(4) Uani 1 1 d .
P1 P 0.31343(3) 0.55823(3) 0.28823(2) 0.01019(8) Uani 1 1 d .
O1 O 0.20399(9) 0.17629(9) 0.34114(7) 0.0141(2) Uani 1 1 d .
O2 O 0.25227(8) 0.31644(9) 0.23237(7) 0.0126(2) Uani 1 1 d .
O3 O 0.11848(9) 0.25937(10) 0.12456(7) 0.0177(2) Uani 1 1 d .
N1 N 0.23256(10) 0.26578(11) 0.39712(8) 0.0117(3) Uani 1 1 d .
C20 C 0.55630(12) 0.63589(14) 0.21136(10) 0.0161(3) Uani 1 1 d .
H20 H 0.595597 0.698405 0.209979 0.019 Uiso 1 1 calc R
C5 C 0.28769(12) 0.32253(13) 0.54238(9) 0.0133(3) Uani 1 1 d .
H5A H 0.363105 0.324590 0.562105 0.016 Uiso 1 1 calc R
H5B H 0.267440 0.299073 0.590809 0.016 Uiso 1 1 calc R
C23 C 0.44159(12) 0.45240(14) 0.21674(10) 0.0138(3) Uani 1 1 d .
H23 H 0.403116 0.389459 0.218747 0.017 Uiso 1 1 calc R
C21 C 0.57497(12) 0.53878(14) 0.17750(10) 0.0160(3) Uani 1 1 d .
H21 H 0.626753 0.534715 0.152554 0.019 Uiso 1 1 calc R
C17 C 0.11890(12) 0.54018(14) 0.16994(10) 0.0146(3) Uani 1 1 d .
H17 H 0.110703 0.482497 0.204607 0.018 Uiso 1 1 calc R
C6 C 0.25272(11) 0.23749(13) 0.47475(9) 0.0119(3) Uani 1 1 d .
C18 C 0.42214(11) 0.55018(13) 0.25036(9) 0.0116(3) Uani 1 1 d .
C12 C 0.20990(12) 0.59763(14) 0.19299(9) 0.0140(3) Uani 1 1 d .
C24 C 0.34016(12) 0.67785(13) 0.35590(10) 0.0123(3) Uani 1 1 d .
C16 C 0.03956(13) 0.56668(15) 0.09622(10) 0.0189(4) Uani 1 1 d .
H16 H -0.022298 0.526677 0.080737 0.023 Uiso 1 1 calc R
C11 C 0.16895(11) 0.26369(13) 0.20063(9) 0.0119(3) Uani 1 1 d .
C25 C 0.26910(13) 0.76045(14) 0.34719(10) 0.0170(3) Uani 1 1 d .
H25 H 0.208607 0.761698 0.299242 0.020 Uiso 1 1 calc R
C26 C 0.28616(14) 0.84098(15) 0.40819(12) 0.0239(4) Uani 1 1 d .
H26 H 0.236991 0.896659 0.401912 0.029 Uiso 1 1 calc R
C4 C 0.13137(12) 0.44159(15) 0.48697(10) 0.0170(3) Uani 1 1 d .
H4A H 0.104950 0.403088 0.432914 0.026 Uiso 1 1 calc GR
H4B H 0.108340 0.517218 0.479218 0.026 Uiso 1 1 calc GR
H4C H 0.106149 0.406587 0.528450 0.026 Uiso 1 1 calc GR
C1 C 0.29123(12) 0.48957(14) 0.45505(9) 0.0141(3) Uani 1 1 d .
H1A H 0.365112 0.501722 0.483681 0.017 Uiso 1 1 calc R
H1B H 0.259095 0.561687 0.439446 0.017 Uiso 1 1 calc R
C10 C 0.09120(14) 0.08760(15) 0.22617(11) 0.0211(4) Uani 1 1 d .
H10A H 0.150271 0.045903 0.224252 0.032 Uiso 1 1 calc GR
H10B H 0.041257 0.093384 0.169064 0.032 Uiso 1 1 calc GR
H10C H 0.060046 0.050721 0.263058 0.032 Uiso 1 1 calc GR
C8 C 0.12547(12) 0.20090(14) 0.26061(9) 0.0137(3) Uani 1 1 d .
C9 C 0.03713(12) 0.26550(15) 0.27142(10) 0.0178(3) Uani 1 1 d .
H9A H 0.012065 0.228652 0.312260 0.027 Uiso 1 1 calc GR
H9B H -0.018030 0.270798 0.216892 0.027 Uiso 1 1 calc GR
H9C H 0.060678 0.338489 0.292056 0.027 Uiso 1 1 calc GR
C15 C 0.05031(14) 0.65089(16) 0.04546(11) 0.0237(4) Uani 1 1 d .
H15 H -0.004162 0.669380 -0.004447 0.028 Uiso 1 1 calc R
C27 C 0.37441(15) 0.84073(16) 0.47819(12) 0.0249(4) Uani 1 1 d .
H27 H 0.385342 0.895658 0.519986 0.030 Uiso 1 1 calc R
C29 C 0.42939(12) 0.67883(14) 0.42663(10) 0.0147(3) Uani 1 1 d .
H29 H 0.478669 0.623181 0.433332 0.018 Uiso 1 1 calc R
C14 C 0.14132(15) 0.70817(17) 0.06801(12) 0.0301(5) Uani 1 1 d .
H14 H 0.149237 0.765832 0.033215 0.036 Uiso 1 1 calc R
C28 C 0.44667(13) 0.76011(15) 0.48706(11) 0.0201(4) Uani 1 1 d .
H28 H 0.507866 0.760489 0.534358 0.024 Uiso 1 1 calc R
C3 C 0.28853(13) 0.50665(15) 0.60037(10) 0.0192(4) Uani 1 1 d .
H3A H 0.267440 0.582360 0.587612 0.029 Uiso 1 1 calc GR
H3B H 0.363104 0.502629 0.622803 0.029 Uiso 1 1 calc GR
H3C H 0.260474 0.478368 0.642450 0.029 Uiso 1 1 calc GR
C7 C 0.24587(13) 0.12394(14) 0.50334(10) 0.0173(3) Uani 1 1 d .
H7A H 0.208122 0.079187 0.454646 0.026 Uiso 1 1 calc GR
H7B H 0.210343 0.123705 0.544718 0.026 Uiso 1 1 calc GR
H7C H 0.314659 0.094384 0.529409 0.026 Uiso 1 1 calc GR
C13 C 0.22091(14) 0.68166(16) 0.14118(11) 0.0253(4) Uani 1 1 d .
H13 H 0.283117 0.720970 0.155971 0.030 Uiso 1 1 calc R
C22 C 0.51766(12) 0.44743(14) 0.18021(10) 0.0162(3) Uani 1 1 d .
H22 H 0.530454 0.380973 0.156928 0.019 Uiso 1 1 calc R
C2 C 0.24848(12) 0.43826(14) 0.51883(9) 0.0134(3) Uani 1 1 d .
C19 C 0.48002(12) 0.64166(14) 0.24733(10) 0.0147(3) Uani 1 1 d .
H19 H 0.467133 0.708467 0.270081 0.018 Uiso 1 1 calc R

loop_
_atom_site_aniso_label
_atom_site_aniso_U_11
_atom_site_aniso_U_22
_atom_site_aniso_U_33
_atom_site_aniso_U_23
_atom_site_aniso_U_13
_atom_site_aniso_U_12
Pd1 0.01028(6) 0.00920(7) 0.00810(5) 0.00036(4) 0.00314(4) -0.00035(4)
P1 0.01080(17) 0.0099(2) 0.00931(17) 0.00019(14) 0.00269(13) -0.00051(14)
O1 0.0210(6) 0.0097(6) 0.0104(5) -0.0011(4) 0.0036(4) -0.0002(4)
O2 0.0143(5) 0.0131(6) 0.0121(5) -0.0026(4) 0.0066(4) -0.0021(4)
O3 0.0181(6) 0.0236(7) 0.0100(5) -0.0001(5) 0.0029(4) -0.0016(5)
N1 0.0131(6) 0.0112(7) 0.0114(6) -0.0019(5) 0.0047(5) -0.0009(5)
C20 0.0175(8) 0.0163(9) 0.0148(7) 0.0009(6) 0.0060(6) -0.0062(6)
C5 0.0151(7) 0.0150(9) 0.0094(7) 0.0016(6) 0.0035(6) -0.0002(6)
C23 0.0156(7) 0.0125(9) 0.0138(7) 0.0010(6) 0.0055(6) -0.0020(6)
C21 0.0157(7) 0.0202(10) 0.0140(7) 0.0013(6) 0.0073(6) -0.0010(6)
C17 0.0154(7) 0.0136(9) 0.0149(7) -0.0006(6) 0.0051(6) 0.0027(6)
C6 0.0089(7) 0.0142(9) 0.0135(7) 0.0019(6) 0.0049(5) 0.0017(6)
C18 0.0127(7) 0.0127(8) 0.0092(6) 0.0008(6) 0.0034(5) 0.0001(6)
C12 0.0150(7) 0.0146(9) 0.0107(7) -0.0006(6) 0.0022(6) 0.0016(6)
C24 0.0147(7) 0.0099(8) 0.0135(7) -0.0003(6) 0.0064(6) -0.0035(6)
C16 0.0155(8) 0.0194(10) 0.0179(8) -0.0051(7) 0.0006(6) 0.0023(6)
C11 0.0125(7) 0.0112(8) 0.0132(7) -0.0005(6) 0.0058(6) 0.0032(6)
C25 0.0174(8) 0.0153(9) 0.0191(8) 0.0003(7) 0.0071(6) 0.0001(6)
C26 0.0271(9) 0.0174(10) 0.0312(10) -0.0045(8) 0.0152(8) 0.0034(7)
C4 0.0175(8) 0.0179(9) 0.0164(7) 0.0004(6) 0.0066(6) 0.0042(6)
C1 0.0198(8) 0.0132(9) 0.0092(7) -0.0008(6) 0.0048(6) -0.0020(6)
C10 0.0280(9) 0.0191(10) 0.0183(8) -0.0049(7) 0.0104(7) -0.0104(7)
C8 0.0147(7) 0.0165(9) 0.0097(7) -0.0009(6) 0.0039(6) -0.0028(6)
C9 0.0142(7) 0.0243(10) 0.0168(8) -0.0014(7) 0.0076(6) -0.0033(7)
C15 0.0249(9) 0.0262(11) 0.0135(8) 0.0005(7) -0.0019(7) 0.0082(8)
C27 0.0336(10) 0.0221(11) 0.0230(9) -0.0106(7) 0.0150(8) -0.0075(8)
C29 0.0158(7) 0.0144(9) 0.0151(7) -0.0004(6) 0.0068(6) -0.0023(6)
C14 0.0333(10) 0.0293(12) 0.0214(9) 0.0131(8) 0.0010(8) -0.0009(8)
C28 0.0231(8) 0.0216(10) 0.0156(8) -0.0040(7) 0.0065(6) -0.0082(7)
C3 0.0259(9) 0.0189(10) 0.0123(7) -0.0037(7) 0.0059(6) -0.0008(7)
C7 0.0238(8) 0.0145(9) 0.0129(7) 0.0028(6) 0.0054(6) 0.0018(7)
C13 0.0237(9) 0.0245(11) 0.0216(9) 0.0085(7) -0.0004(7) -0.0060(7)
C22 0.0210(8) 0.0134(9) 0.0164(7) -0.0010(6) 0.0090(6) 0.0010(6)
C2 0.0163(7) 0.0137(8) 0.0101(7) -0.0003(6) 0.0042(6) 0.0001(6)
C19 0.0181(8) 0.0121(8) 0.0142(7) -0.0017(6) 0.0057(6) -0.0015(6)

loop_
_atom_type_symbol
_atom_type_description
_atom_type_scat_dispersion_real
_atom_type_scat_dispersion_imag
_atom_type_scat_source
C C 0.0033 0.0016 'International Tables Vol C Tables 4.2.6.8 and 6.1.1.4'
H H 0.0000 0.0000 'International Tables Vol C Tables 4.2.6.8 and 6.1.1.4'
N N 0.0061 0.0033 'International Tables Vol C Tables 4.2.6.8 and 6.1.1.4'
O O 0.0106 0.0060 'International Tables Vol C Tables 4.2.6.8 and 6.1.1.4'
P P 0.1023 0.0942 'International Tables Vol C Tables 4.2.6.8 and 6.1.1.4'
Pd Pd -0.9988 1.0072 'International Tables Vol C Tables 4.2.6.8 and 6.1.1.4'

loop_
_geom_angle_atom_site_label_1
_geom_angle_atom_site_label_2
_geom_angle_atom_site_label_3
_geom_angle
O2 Pd1 P1 90.89(3)
N1 Pd1 P1 178.52(4)
N1 Pd1 O2 88.06(5)
C1 Pd1 P1 89.58(5)
C1 Pd1 O2 179.44(6)
C1 Pd1 N1 91.46(6)
C18 P1 Pd1 117.34(5)
C12 P1 Pd1 111.10(6)
C12 P1 C18 102.23(7)
C24 P1 Pd1 115.26(5)
C24 P1 C18 103.96(7)
C24 P1 C12 105.51(7)
N1 O1 C8 114.19(11)
C11 O2 Pd1 117.54(9)
O1 N1 Pd1 115.38(9)
C6 N1 Pd1 129.88(11)
C6 N1 O1 112.26(13)
C21 C20 H20 120.0
C21 C20 C19 119.93(15)
C19 C20 H20 120.0
H5A C5 H5B 107.2
C6 C5 H5A 108.0
C6 C5 H5B 108.0
C6 C5 C2 117.26(13)
C2 C5 H5A 108.0
C2 C5 H5B 108.0
C18 C23 H23 120.1
C22 C23 H23 120.1
C22 C23 C18 119.77(15)
C20 C21 H21 120.1
C20 C21 C22 119.76(15)
C22 C21 H21 120.1
C12 C17 H17 119.8
C12 C17 C16 120.34(16)
C16 C17 H17 119.8
N1 C6 C5 118.86(14)
N1 C6 C7 124.36(14)
C7 C6 C5 116.76(13)
C23 C18 P1 118.90(12)
C23 C18 C19 119.26(14)
C19 C18 P1 121.59(12)
C17 C12 P1 119.17(12)
C17 C12 C13 119.12(15)
C13 C12 P1 121.67(12)
C25 C24 P1 122.48(12)
C25 C24 C29 118.62(15)
C29 C24 P1 118.23(12)
C17 C16 H16 119.8
C15 C16 C17 120.39(16)
C15 C16 H16 119.8
O2 C11 C8 118.81(13)
O3 C11 O2 125.00(15)
O3 C11 C8 116.18(14)
C24 C25 H25 119.8
C26 C25 C24 120.39(16)
C26 C25 H25 119.8
C25 C26 H26 119.8
C27 C26 C25 120.48(17)
C27 C26 H26 119.8
H4A C4 H4B 109.5
H4A C4 H4C 109.5
H4B C4 H4C 109.5
C2 C4 H4A 109.5
C2 C4 H4B 109.5
C2 C4 H4C 109.5
Pd1 C1 H1A 108.0
Pd1 C1 H1B 108.0
H1A C1 H1B 107.2
C2 C1 Pd1 117.21(11)
C2 C1 H1A 108.0
C2 C1 H1B 108.0
H10A C10 H10B 109.5
H10A C10 H10C 109.5
H10B C10 H10C 109.5
C8 C10 H10A 109.5
C8 C10 H10B 109.5
C8 C10 H10C 109.5
O1 C8 C11 111.90(12)
O1 C8 C10 101.72(13)
O1 C8 C9 112.41(12)
C10 C8 C11 110.61(13)
C10 C8 C9 111.12(14)
C9 C8 C11 108.96(13)
C8 C9 H9A 109.5
C8 C9 H9B 109.5
C8 C9 H9C 109.5
H9A C9 H9B 109.5
H9A C9 H9C 109.5
H9B C9 H9C 109.5
C16 C15 H15 120.3
C16 C15 C14 119.46(16)
C14 C15 H15 120.3
C26 C27 H27 120.1
C28 C27 C26 119.83(17)
C28 C27 H27 120.1
C24 C29 H29 119.6
C28 C29 C24 120.83(16)
C28 C29 H29 119.6
C15 C14 H14 119.8
C15 C14 C13 120.39(18)
C13 C14 H14 119.8
C27 C28 C29 119.84(16)
C27 C28 H28 120.1
C29 C28 H28 120.1
H3A C3 H3B 109.5
H3A C3 H3C 109.5
H3B C3 H3C 109.5
C2 C3 H3A 109.5
C2 C3 H3B 109.5
C2 C3 H3C 109.5
C6 C7 H7A 109.5
C6 C7 H7B 109.5
C6 C7 H7C 109.5
H7A C7 H7B 109.5
H7A C7 H7C 109.5
H7B C7 H7C 109.5
C12 C13 H13 119.9
C14 C13 C12 120.29(17)
C14 C13 H13 119.9
C23 C22 H22 119.7
C21 C22 C23 120.62(16)
C21 C22 H22 119.7
C5 C2 C4 111.07(14)
C5 C2 C3 106.75(13)
C4 C2 C3 108.58(13)
C1 C2 C5 112.18(13)
C1 C2 C4 111.32(13)
C1 C2 C3 106.67(13)
C20 C19 C18 120.65(15)
C20 C19 H19 119.7
C18 C19 H19 119.7

loop_
_geom_bond_atom_site_label_1
_geom_bond_atom_site_label_2
_geom_bond_distance
Pd1 P1 2.2769(4)
Pd1 O2 2.1472(11)
Pd1 N1 2.0817(13)
Pd1 C1 2.0337(15)
P1 C18 1.8324(16)
P1 C12 1.8230(15)
P1 C24 1.8219(16)
O1 N1 1.4169(16)
O1 C8 1.4571(18)
O2 C11 1.2798(18)
O3 C11 1.2352(18)
N1 C6 1.2864(19)
C20 H20 0.9500
C20 C21 1.387(2)
C20 C19 1.390(2)
C5 H5A 0.9900
C5 H5B 0.9900
C5 C6 1.501(2)
C5 C2 1.531(2)
C23 H23 0.9500
C23 C18 1.396(2)
C23 C22 1.393(2)
C21 H21 0.9500
C21 C22 1.390(2)
C17 H17 0.9500
C17 C12 1.389(2)
C17 C16 1.393(2)
C6 C7 1.493(2)
C18 C19 1.397(2)
C12 C13 1.394(2)
C24 C25 1.393(2)
C24 C29 1.401(2)
C16 H16 0.9500
C16 C15 1.383(3)
C11 C8 1.547(2)
C25 H25 0.9500
C25 C26 1.388(2)
C26 H26 0.9500
C26 C27 1.386(3)
C4 H4A 0.9800
C4 H4B 0.9800
C4 H4C 0.9800
C4 C2 1.537(2)
C1 H1A 0.9900
C1 H1B 0.9900
C1 C2 1.527(2)
C10 H10A 0.9800
C10 H10B 0.9800
C10 H10C 0.9800
C10 C8 1.525(2)
C8 C9 1.527(2)
C9 H9A 0.9800
C9 H9B 0.9800
C9 H9C 0.9800
C15 H15 0.9500
C15 C14 1.388(3)
C27 H27 0.9500
C27 C28 1.386(3)
C29 H29 0.9500
C29 C28 1.388(2)
C14 H14 0.9500
C14 C13 1.389(2)
C28 H28 0.9500
C3 H3A 0.9800
C3 H3B 0.9800
C3 H3C 0.9800
C3 C2 1.544(2)
C7 H7A 0.9800
C7 H7B 0.9800
C7 H7C 0.9800
C13 H13 0.9500
C22 H22 0.9500
C19 H19 0.9500
